data_7708215
loop_
_publ_author_name
'Qian, Junfeng'
'Lu, Huangjie'
'Zheng, Zhaofa'
'Xu, Miaomiao'
'Qian, Yuan'
'Zhang, Zhi-Hui'
'Wang, Jian-Qiang'
'He, Mingyang'
'Lin, Jian'

_publ_section_title
;
 Achieving Colour Tuneable and White-Light Luminescence in a Large Family
 of Dual-Emission Lanthanide Coordination Polymers
;
_journal_name_full 'Dalton Transactions'
_journal_paper_doi 10.1039/D1DT01618K
_journal_year 2021
_chemical_formula_moiety 'C33 Eu N6 O7'
_chemical_formula_sum 'C33 Eu N6 O7'
_chemical_formula_weight 744.35
_chemical_melting_point ?
_chemical_name_common 'Europium 2,2':6',2''-terpyridine-4'-carboxyli'
_space_group_crystal_system monoclinic
_space_group_IT_number 14
_space_group_name_Hall '-P 2ybc'
_space_group_name_H-M_alt 'P 1 21/c 1'
_audit_creation_method SHELXL-2014
_audit_update_record
;
2021-07-16 deposited with the CCDC.	2021-09-06 downloaded from the CCDC.
;
_cell_angle_alpha 90
_cell_angle_beta 106.7170(10)
_cell_angle_gamma 90
_cell_formula_units_Z 4
_cell_length_a 8.8826(3)
_cell_length_b 36.7385(11)
_cell_length_c 9.5138(3)
_cell_measurement_reflns_used 9770
_cell_measurement_temperature 293(2)
_cell_measurement_theta_max 55.049
_cell_measurement_theta_min 4.605
_cell_volume 2973.46(16)
_computing_cell_refinement 'Bruker SAINT'
_computing_data_collection 'Bruker APEX3'
_computing_data_reduction 'Bruker SAINT'
_computing_molecular_graphics 'Bruker SHELXTL'
_computing_publication_material 'Bruker SHELXTL'
_computing_structure_refinement 'SHELXL-2014 (Sheldrick, 2014)'
_computing_structure_solution 'SHELXS-97 (Sheldrick 2008)'
_diffrn_ambient_temperature 293(2)
_diffrn_measured_fraction_theta_full 0.999
_diffrn_measured_fraction_theta_max 0.997
_diffrn_measurement_device_type 'Bruker APEX-II CCD'
_diffrn_measurement_method '0.5 wide w/ exposures'
_diffrn_radiation_type MoK\a
_diffrn_radiation_wavelength 0.71073
_diffrn_reflns_av_R_equivalents 0.0346
_diffrn_reflns_av_unetI/netI 0.0219
_diffrn_reflns_Laue_measured_fraction_full 0.999
_diffrn_reflns_Laue_measured_fraction_max 0.997
_diffrn_reflns_limit_h_max 11
_diffrn_reflns_limit_h_min -11
_diffrn_reflns_limit_k_max 47
_diffrn_reflns_limit_k_min -47
_diffrn_reflns_limit_l_max 12
_diffrn_reflns_limit_l_min -12
_diffrn_reflns_number 46174
_diffrn_reflns_point_group_measured_fraction_full 0.999
_diffrn_reflns_point_group_measured_fraction_max 0.997
_diffrn_reflns_theta_full 25.242
_diffrn_reflns_theta_max 27.540
_diffrn_reflns_theta_min 2.217
_exptl_absorpt_coefficient_mu 2.169
_exptl_absorpt_correction_T_max 0.917
_exptl_absorpt_correction_T_min 0.833
_exptl_absorpt_correction_type multi-scan
_exptl_absorpt_process_details SHELTXPREP
_exptl_crystal_colour colorless
_exptl_crystal_density_diffrn 1.663
_exptl_crystal_description block
_exptl_crystal_F_000 1436
_exptl_crystal_size_max 0.1
_exptl_crystal_size_mid 0.07
_exptl_crystal_size_min 0.04
_refine_diff_density_max 1.565
_refine_diff_density_min -1.535
_refine_diff_density_rms 0.142
_refine_ls_extinction_method none
_refine_ls_goodness_of_fit_ref 1.354
_refine_ls_hydrogen_treatment undef
_refine_ls_matrix_type full
_refine_ls_number_parameters 424
_refine_ls_number_reflns 6851
_refine_ls_number_restraints 0
_refine_ls_restrained_S_all 1.354
_refine_ls_R_factor_all 0.0472
_refine_ls_R_factor_gt 0.0451
_refine_ls_shift/su_max 0.001
_refine_ls_shift/su_mean 0.000
_refine_ls_structure_factor_coef Fsqd
_refine_ls_weighting_details 'w=1/[\s^2^(Fo^2^)+(0.0001P)^2^+23.4119P] where P=(Fo^2^+2Fc^2^)/3'
_refine_ls_weighting_scheme calc
_refine_ls_wR_factor_gt 0.1024
_refine_ls_wR_factor_ref 0.1032
_reflns_Friedel_coverage 0.000
_reflns_number_gt 6533
_reflns_number_total 6851
_reflns_threshold_expression 'I > 2\s(I)'
_cod_data_source_file d1dt01618k2.cif
_cod_data_source_block EuTPC1
_cod_depositor_comments
;
The following automatic conversions were performed:

data item '_chemical_melting_point' value 'N/a' was changed to '?' --
the value is undefined or not given.

Automatic conversion script
Id: cif_fix_values 7556 2019-12-06 15:28:31Z antanas 
;
_cod_original_sg_symbol_H-M 'P 21/c'
_cod_database_code 7708215
_shelx_space_group_comment
;
The symmetry employed for this shelxl refinement is uniquely defined
by the following loop, which should always be used as a source of
symmetry information in preference to the above space-group names.
They are only intended as comments.
;
_shelxl_version_number 2014-3

loop_
_space_group_symop_operation_xyz
'x, y, z'
'-x, y+1/2, -z+1/2'
'-x, -y, -z'
'x, -y-1/2, z-1/2'

loop_
_atom_site_label
_atom_site_type_symbol
_atom_site_fract_x
_atom_site_fract_y
_atom_site_fract_z
_atom_site_U_iso_or_equiv
_atom_site_adp_type
_atom_site_occupancy
_atom_site_site_symmetry_order
_atom_site_calc_flag
_atom_site_refinement_flags_posn
_atom_site_refinement_flags_adp
_atom_site_refinement_flags_occupancy
_atom_site_disorder_assembly
_atom_site_disorder_group
Eu1 Eu 0.15858(3) 0.57120(2) 0.17590(3) 0.01187(7) Uani 1 1 d . . . . .
O1 O 0.1509(4) 0.53320(10) 0.9516(4) 0.0156(7) Uani 1 1 d . . . . .
O2 O 0.0603(4) 0.58958(10) 0.9170(4) 0.0172(7) Uani 1 1 d . . . . .
O3 O 0.3134(4) 0.60806(10) 0.3858(4) 0.0177(7) Uani 1 1 d . . . . .
O4 O -0.0859(4) 0.53830(10) 0.0975(4) 0.0186(8) Uani 1 1 d . . . . .
O5 O 0.2291(4) 0.63623(10) 0.1716(4) 0.0195(8) Uani 1 1 d . . . . .
O6 O 0.4153(5) 0.56766(13) 0.1614(5) 0.0330(10) Uani 1 1 d . . . . .
O7 O 0.6427(6) 0.54927(16) 0.1432(6) 0.0485(14) Uani 1 1 d . . . . .
N1 N 0.2538(5) 0.51119(12) 0.3049(5) 0.0153(8) Uani 1 1 d . . . . .
N2 N 0.0849(5) 0.55782(11) 0.4157(4) 0.0129(8) Uani 1 1 d . . . . .
N3 N -0.0568(5) 0.60963(12) 0.2261(5) 0.0163(9) Uani 1 1 d . . . . .
N4 N 0.5089(5) 0.73582(12) 0.5072(5) 0.0168(9) Uani 1 1 d . . . . .
N5 N 0.2350(5) 0.77319(13) 0.1862(5) 0.0220(10) Uani 1 1 d . . . . .
N6 N 0.8004(5) 0.67545(13) 0.7203(5) 0.0193(9) Uani 1 1 d . . . . .
C1 C 0.3279(6) 0.48728(15) 0.2410(6) 0.0211(11) Uani 1 1 d . . . . .
C2 C 0.1637(6) 0.53185(13) 0.5069(5) 0.0133(9) Uani 1 1 d . . . . .
C3 C 0.3985(6) 0.45563(15) 0.3113(6) 0.0206(11) Uani 1 1 d . . . . .
C4 C 0.0967(6) 0.56000(14) 0.8695(5) 0.0142(9) Uani 1 1 d . . . . .
C5 C 0.0857(6) 0.55755(14) 0.7079(5) 0.0145(9) Uani 1 1 d . . . . .
C6 C 0.2485(6) 0.50453(13) 0.4433(5) 0.0137(9) Uani 1 1 d . . . . .
C7 C -0.0002(6) 0.58371(13) 0.6118(5) 0.0132(9) Uani 1 1 d . . . . .
C8 C 0.0027(6) 0.58304(13) 0.4665(5) 0.0128(9) Uani 1 1 d . . . . .
C9 C 0.1668(6) 0.53066(14) 0.6555(5) 0.0140(9) Uani 1 1 d . . . . .
C10 C 0.3966(6) 0.44927(15) 0.4545(6) 0.0212(11) Uani 1 1 d . . . . .
C11 C 0.3204(6) 0.70418(14) 0.3130(6) 0.0176(10) Uani 1 1 d . . . . .
C12 C 0.3775(6) 0.67101(14) 0.3766(5) 0.0154(10) Uani 1 1 d . . . . .
C13 C 0.5013(6) 0.67029(14) 0.5061(6) 0.0167(10) Uani 1 1 d . . . . .
C14 C -0.0833(6) 0.61051(14) 0.3586(5) 0.0143(9) Uani 1 1 d . . . . .
C15 C 0.3201(6) 0.47394(14) 0.5219(6) 0.0182(10) Uani 1 1 d . . . . .
C16 C -0.2591(7) 0.66113(17) 0.2828(7) 0.0279(13) Uani 1 1 d . . . . .
C17 C 0.5658(6) 0.70343(14) 0.5649(5) 0.0162(10) Uani 1 1 d . . . . .
C18 C 0.3028(6) 0.63614(14) 0.3058(6) 0.0157(10) Uani 1 1 d . . . . .
C19 C 0.3309(6) 0.77262(14) 0.3233(6) 0.0193(10) Uani 1 1 d . . . . .
C20 C 0.7386(7) 0.73663(17) 0.7805(6) 0.0267(12) Uani 1 1 d . . . . .
C21 C -0.1322(7) 0.63325(16) 0.1228(6) 0.0226(11) Uani 1 1 d . . . . .
C22 C -0.1832(7) 0.63612(16) 0.3915(6) 0.0240(12) Uani 1 1 d . . . . .
C23 C 0.9755(7) 0.70800(19) 0.9224(6) 0.0287(13) Uani 1 1 d . . . . .
C24 C -0.2348(7) 0.65942(17) 0.1458(7) 0.0281(13) Uani 1 1 d . . . . .
C25 C 0.3884(6) 0.73600(14) 0.3839(6) 0.0174(10) Uani 1 1 d . . . . .
C26 C 0.1913(7) 0.80611(17) 0.1261(7) 0.0258(12) Uani 1 1 d . . . . .
C27 C 0.3782(7) 0.80382(16) 0.4086(7) 0.0260(12) Uani 1 1 d . . . . .
C28 C 0.9330(7) 0.67740(17) 0.8327(6) 0.0250(12) Uani 1 1 d . . . . .
C29 C 0.8765(7) 0.73779(18) 0.8977(7) 0.0307(14) Uani 1 1 d . . . . .
C30 C 0.7067(6) 0.70508(15) 0.6946(6) 0.0184(10) Uani 1 1 d . . . . .
C31 C 0.3320(8) 0.83758(17) 0.3449(8) 0.0313(14) Uani 1 1 d . . . . .
C32 C 0.2398(7) 0.83872(17) 0.1992(8) 0.0306(14) Uani 1 1 d . . . . .
C33 C 0.5202(7) 0.56661(19) 0.1001(7) 0.0331(14) Uani 1 1 d . . . . .

loop_
_atom_site_aniso_label
_atom_site_aniso_U_11
_atom_site_aniso_U_22
_atom_site_aniso_U_33
_atom_site_aniso_U_23
_atom_site_aniso_U_13
_atom_site_aniso_U_12
Eu1 0.01235(12) 0.01377(12) 0.00900(11) -0.00121(9) 0.00226(8) 0.00076(10)
O1 0.0219(18) 0.0171(18) 0.0095(16) 0.0002(13) 0.0072(14) 0.0035(14)
O2 0.0249(19) 0.0170(18) 0.0107(16) 0.0005(14) 0.0067(14) 0.0023(15)
O3 0.0194(18) 0.0176(18) 0.0139(17) -0.0014(14) 0.0013(14) -0.0015(14)
O4 0.0135(17) 0.0210(19) 0.0218(19) -0.0042(15) 0.0058(14) -0.0023(14)
O5 0.0246(19) 0.0167(18) 0.0139(17) -0.0001(14) 0.0003(15) -0.0041(15)
O6 0.019(2) 0.038(3) 0.047(3) -0.013(2) 0.0165(19) -0.0023(18)
O7 0.029(2) 0.067(4) 0.058(3) 0.027(3) 0.025(2) 0.020(2)
N1 0.013(2) 0.019(2) 0.0124(19) -0.0029(16) 0.0020(16) 0.0051(16)
N2 0.0134(19) 0.0142(19) 0.0104(19) -0.0009(15) 0.0021(15) -0.0016(16)
N3 0.018(2) 0.018(2) 0.014(2) 0.0030(17) 0.0060(17) 0.0025(17)
N4 0.014(2) 0.019(2) 0.016(2) -0.0032(17) 0.0020(16) 0.0008(17)
N5 0.019(2) 0.024(2) 0.023(2) 0.0038(19) 0.0057(18) 0.0026(19)
N6 0.017(2) 0.025(2) 0.016(2) 0.0012(18) 0.0050(17) 0.0000(18)
C1 0.021(3) 0.024(3) 0.017(3) -0.006(2) 0.002(2) 0.008(2)
C2 0.011(2) 0.016(2) 0.012(2) -0.0008(18) 0.0021(17) -0.0022(18)
C3 0.018(2) 0.022(3) 0.021(3) -0.002(2) 0.003(2) 0.005(2)
C4 0.017(2) 0.018(2) 0.010(2) -0.0006(18) 0.0073(18) -0.0032(19)
C5 0.017(2) 0.016(2) 0.012(2) -0.0010(18) 0.0066(18) -0.0037(19)
C6 0.013(2) 0.015(2) 0.012(2) -0.0016(18) 0.0019(18) 0.0006(18)
C7 0.013(2) 0.016(2) 0.011(2) -0.0006(18) 0.0053(18) -0.0017(18)
C8 0.012(2) 0.016(2) 0.012(2) 0.0004(18) 0.0045(17) -0.0021(18)
C9 0.016(2) 0.018(2) 0.009(2) 0.0000(18) 0.0058(18) -0.0012(19)
C10 0.019(3) 0.018(3) 0.024(3) -0.002(2) 0.002(2) 0.002(2)
C11 0.014(2) 0.020(3) 0.017(2) 0.000(2) 0.0028(19) -0.003(2)
C12 0.016(2) 0.018(2) 0.013(2) -0.0032(19) 0.0065(19) -0.0020(19)
C13 0.015(2) 0.020(3) 0.016(2) -0.002(2) 0.0053(19) -0.0016(19)
C14 0.016(2) 0.016(2) 0.011(2) 0.0011(18) 0.0044(18) 0.0001(19)
C15 0.018(2) 0.016(2) 0.018(2) 0.000(2) 0.001(2) 0.000(2)
C16 0.029(3) 0.029(3) 0.032(3) 0.011(3) 0.018(3) 0.013(2)
C17 0.016(2) 0.020(3) 0.014(2) 0.0000(19) 0.0062(19) -0.0013(19)
C18 0.013(2) 0.017(2) 0.018(2) -0.0039(19) 0.0052(19) -0.0019(18)
C19 0.018(2) 0.018(2) 0.022(2) 0.003(2) 0.005(2) 0.001(2)
C20 0.025(3) 0.029(3) 0.022(3) -0.006(2) 0.000(2) -0.006(2)
C21 0.023(3) 0.028(3) 0.019(3) 0.009(2) 0.009(2) 0.008(2)
C22 0.028(3) 0.023(3) 0.024(3) 0.006(2) 0.012(2) 0.009(2)
C23 0.021(3) 0.044(4) 0.018(3) 0.004(3) 0.000(2) -0.002(3)
C24 0.028(3) 0.031(3) 0.028(3) 0.015(3) 0.013(2) 0.013(3)
C25 0.015(2) 0.019(3) 0.017(2) -0.002(2) 0.0030(19) -0.001(2)
C26 0.023(3) 0.028(3) 0.029(3) 0.010(2) 0.013(2) 0.007(2)
C27 0.023(3) 0.020(3) 0.033(3) -0.002(2) 0.005(2) 0.000(2)
C28 0.021(3) 0.037(3) 0.017(3) 0.005(2) 0.006(2) -0.001(2)
C29 0.028(3) 0.039(4) 0.020(3) -0.005(3) -0.003(2) -0.006(3)
C30 0.020(3) 0.022(3) 0.012(2) -0.004(2) 0.002(2) -0.003(2)
C31 0.028(3) 0.022(3) 0.043(4) 0.001(3) 0.009(3) 0.001(2)
C32 0.024(3) 0.026(3) 0.044(4) 0.010(3) 0.014(3) 0.008(2)
C33 0.028(3) 0.039(4) 0.036(3) 0.010(3) 0.015(3) 0.009(3)

loop_
_atom_type_symbol
_atom_type_description
_atom_type_scat_dispersion_real
_atom_type_scat_dispersion_imag
_atom_type_scat_source
C C 0.0033 0.0016 'International Tables Vol C Tables 4.2.6.8 and 6.1.1.4'
N N 0.0061 0.0033 'International Tables Vol C Tables 4.2.6.8 and 6.1.1.4'
O O 0.0106 0.0060 'International Tables Vol C Tables 4.2.6.8 and 6.1.1.4'
Eu Eu -0.1578 3.6682 'International Tables Vol C Tables 4.2.6.8 and 6.1.1.4'

loop_
_geom_angle_atom_site_label_1
_geom_angle_atom_site_label_2
_geom_angle_atom_site_label_3
_geom_angle
_geom_angle_site_symmetry_1
_geom_angle_site_symmetry_3
_geom_angle_publ_flag
O6 Eu1 O4 139.92(14) . . ?
O6 Eu1 O2 91.57(15) . 1_554 ?
O4 Eu1 O2 78.42(13) . 1_554 ?
O6 Eu1 O5 78.23(15) . . ?
O4 Eu1 O5 133.61(13) . . ?
O2 Eu1 O5 74.73(12) 1_554 . ?
O6 Eu1 O3 75.66(14) . . ?
O4 Eu1 O3 139.99(13) . . ?
O2 Eu1 O3 127.75(12) 1_554 . ?
O5 Eu1 O3 53.18(12) . . ?
O6 Eu1 N1 77.59(16) . . ?
O4 Eu1 N1 81.92(13) . . ?
O2 Eu1 N1 133.90(13) 1_554 . ?
O5 Eu1 N1 142.55(13) . . ?
O3 Eu1 N1 93.12(13) . . ?
O6 Eu1 N3 148.10(15) . . ?
O4 Eu1 N3 71.05(13) . . ?
O2 Eu1 N3 88.06(13) 1_554 . ?
O5 Eu1 N3 70.92(14) . . ?
O3 Eu1 N3 79.47(13) . . ?
N1 Eu1 N3 123.78(14) . . ?
O6 Eu1 O1 73.08(14) . 1_554 ?
O4 Eu1 O1 70.08(12) . 1_554 ?
O2 Eu1 O1 52.56(11) 1_554 1_554 ?
O5 Eu1 O1 117.63(12) . 1_554 ?
O3 Eu1 O1 148.71(12) . 1_554 ?
N1 Eu1 O1 81.59(12) . 1_554 ?
N3 Eu1 O1 128.85(13) . 1_554 ?
O6 Eu1 N2 122.73(15) . . ?
O4 Eu1 N2 75.18(13) . . ?
O2 Eu1 N2 145.69(13) 1_554 . ?
O5 Eu1 N2 109.07(13) . . ?
O3 Eu1 N2 67.44(12) . . ?
N1 Eu1 N2 62.93(13) . . ?
N3 Eu1 N2 62.89(13) . . ?
O1 Eu1 N2 133.11(12) 1_554 . ?
O6 Eu1 C18 75.15(15) . . ?
O4 Eu1 C18 144.68(13) . . ?
O2 Eu1 C18 101.07(14) 1_554 . ?
O5 Eu1 C18 26.43(13) . . ?
O3 Eu1 C18 26.75(13) . . ?
N1 Eu1 C18 118.39(14) . . ?
N3 Eu1 C18 73.64(14) . . ?
O1 Eu1 C18 137.21(13) 1_554 . ?
N2 Eu1 C18 88.44(14) . . ?
O6 Eu1 C4 80.48(15) . 1_554 ?
O4 Eu1 C4 73.63(13) . 1_554 ?
O2 Eu1 C4 26.18(13) 1_554 1_554 ?
O5 Eu1 C4 95.63(13) . 1_554 ?
O3 Eu1 C4 143.76(13) . 1_554 ?
N1 Eu1 C4 108.00(14) . 1_554 ?
N3 Eu1 C4 109.95(14) . 1_554 ?
O1 Eu1 C4 26.43(13) 1_554 1_554 ?
N2 Eu1 C4 148.51(13) . 1_554 ?
C18 Eu1 C4 120.15(15) . 1_554 ?
C4 O1 Eu1 90.3(3) . 1_556 ?
C4 O2 Eu1 94.0(3) . 1_556 ?
C18 O3 Eu1 91.8(3) . . ?
C18 O5 Eu1 92.4(3) . . ?
C33 O6 Eu1 156.3(5) . . ?
C1 N1 C6 118.7(4) . . ?
C1 N1 Eu1 119.1(4) . . ?
C6 N1 Eu1 121.7(3) . . ?
C2 N2 C8 119.4(4) . . ?
C2 N2 Eu1 119.1(3) . . ?
C8 N2 Eu1 118.9(3) . . ?
C21 N3 C14 119.1(5) . . ?
C21 N3 Eu1 118.0(3) . . ?
C14 N3 Eu1 122.3(3) . . ?
C17 N4 C25 118.2(5) . . ?
C19 N5 C26 117.0(5) . . ?
C30 N6 C28 117.0(5) . . ?
N1 C1 C3 122.6(5) . . ?
N2 C2 C9 121.8(5) . . ?
N2 C2 C6 116.6(4) . . ?
C9 C2 C6 121.6(4) . . ?
C1 C3 C10 118.6(5) . . ?
O2 C4 O1 122.9(4) . . ?
O2 C4 C5 118.0(4) . . ?
O1 C4 C5 118.9(4) . . ?
O2 C4 Eu1 59.8(2) . 1_556 ?
O1 C4 Eu1 63.3(2) . 1_556 ?
C5 C4 Eu1 171.2(3) . 1_556 ?
C7 C5 C9 119.7(4) . . ?
C7 C5 C4 119.2(4) . . ?
C9 C5 C4 121.0(4) . . ?
N1 C6 C15 121.9(5) . . ?
N1 C6 C2 116.0(4) . . ?
C15 C6 C2 122.1(5) . . ?
C5 C7 C8 118.5(5) . . ?
N2 C8 C7 122.3(4) . . ?
N2 C8 C14 116.3(4) . . ?
C7 C8 C14 121.5(4) . . ?
C5 C9 C2 118.3(5) . . ?
C15 C10 C3 119.2(5) . . ?
C25 C11 C12 118.1(5) . . ?
C11 C12 C13 119.8(5) . . ?
C11 C12 C18 119.4(4) . . ?
C13 C12 C18 120.8(5) . . ?
C17 C13 C12 117.8(5) . . ?
C22 C14 N3 121.4(5) . . ?
C22 C14 C8 122.7(5) . . ?
N3 C14 C8 115.9(4) . . ?
C6 C15 C10 118.9(5) . . ?
C24 C16 C22 119.5(5) . . ?
N4 C17 C13 123.1(5) . . ?
N4 C17 C30 115.5(5) . . ?
C13 C17 C30 121.4(5) . . ?
O3 C18 O5 122.6(5) . . ?
O3 C18 C12 118.3(4) . . ?
O5 C18 C12 119.0(5) . . ?
O3 C18 Eu1 61.4(3) . . ?
O5 C18 Eu1 61.2(3) . . ?
C12 C18 Eu1 178.9(4) . . ?
N5 C19 C27 123.7(5) . . ?
N5 C19 C25 116.2(5) . . ?
C27 C19 C25 120.1(5) . . ?
C29 C20 C30 118.3(6) . . ?
N3 C21 C24 123.2(5) . . ?
C14 C22 C16 118.7(5) . . ?
C29 C23 C28 119.2(5) . . ?
C16 C24 C21 118.0(5) . . ?
N4 C25 C11 122.9(5) . . ?
N4 C25 C19 116.1(5) . . ?
C11 C25 C19 121.0(5) . . ?
N5 C26 C32 123.5(6) . . ?
C31 C27 C19 118.5(6) . . ?
N6 C28 C23 123.3(6) . . ?
C23 C29 C20 118.7(6) . . ?
N6 C30 C20 123.5(5) . . ?
N6 C30 C17 116.5(5) . . ?
C20 C30 C17 120.0(5) . . ?
C27 C31 C32 118.4(6) . . ?
C26 C32 C31 118.8(6) . . ?
O7 C33 O6 125.2(6) . . ?

loop_
_geom_bond_atom_site_label_1
_geom_bond_atom_site_label_2
_geom_bond_distance
_geom_bond_site_symmetry_2
_geom_bond_publ_flag
Eu1 O6 2.327(4) . ?
Eu1 O4 2.409(4) . ?
Eu1 O2 2.459(3) 1_554 ?
Eu1 O5 2.473(4) . ?
Eu1 O3 2.477(4) . ?
Eu1 N1 2.547(4) . ?
Eu1 N3 2.532(4) . ?
Eu1 O1 2.535(3) 1_554 ?
Eu1 N2 2.595(4) . ?
Eu1 C18 2.819(5) . ?
Eu1 C4 2.837(5) 1_554 ?
O1 C4 1.263(6) . ?
O1 Eu1 2.535(3) 1_556 ?
O2 C4 1.255(6) . ?
O2 Eu1 2.459(3) 1_556 ?
O3 C18 1.270(6) . ?
O5 C18 1.256(6) . ?
O6 C33 1.234(7) . ?
O7 C33 1.225(8) . ?
N1 C1 1.343(7) . ?
N1 C6 1.353(6) . ?
N2 C2 1.343(6) . ?
N2 C8 1.352(6) . ?
N3 C21 1.337(7) . ?
N3 C14 1.347(6) . ?
N4 C17 1.346(7) . ?
N4 C25 1.342(6) . ?
N5 C19 1.337(7) . ?
N5 C26 1.346(7) . ?
N6 C30 1.349(7) . ?
N6 C28 1.346(7) . ?
C1 C3 1.397(8) . ?
C2 C9 1.406(6) . ?
C2 C6 1.484(7) . ?
C3 C10 1.387(8) . ?
C4 C5 1.514(6) . ?
C4 Eu1 2.837(5) 1_556 ?
C5 C7 1.393(7) . ?
C5 C9 1.397(7) . ?
C6 C15 1.398(7) . ?
C7 C8 1.391(6) . ?
C8 C14 1.484(7) . ?
C10 C15 1.395(8) . ?
C11 C25 1.397(7) . ?
C11 C12 1.390(7) . ?
C12 C13 1.396(7) . ?
C12 C18 1.509(7) . ?
C13 C17 1.392(7) . ?
C14 C22 1.389(7) . ?
C16 C24 1.382(8) . ?
C16 C22 1.402(8) . ?
C17 C30 1.485(7) . ?
C19 C27 1.397(8) . ?
C19 C25 1.495(7) . ?
C20 C29 1.400(8) . ?
C20 C30 1.399(8) . ?
C21 C24 1.385(8) . ?
C23 C29 1.381(9) . ?
C23 C28 1.396(9) . ?
C26 C32 1.390(9) . ?
C27 C31 1.390(8) . ?
C31 C32 1.393(9) . ?
